data_2217410
loop_
_publ_author_name
'Alam, Samina'
'Hasan, Mashooda'
'Saeed, Sadaf'
'Fischer, Andreas'
'Khan, Naeema'

_publ_section_title
;
 <i>cis</i>-(9<i>S</i>,10<i>S</i>)-Methyl
 1-propyl-1,2,3,4-tetrahydro-\b-carboline-3-carboxylate
;
_journal_coeditor_code BI2260
_journal_issue 2
_journal_name_full 'Acta Crystallographica Section E'
_journal_page_first o361
_journal_page_last o361
_journal_paper_doi 10.1107/S1600536807066020
_journal_volume 64
_journal_year 2008
_chemical_formula_iupac 'C16 H20 N2 O2'
_chemical_formula_moiety 'C16 H20 N2 O2'
_chemical_formula_sum 'C16 H20 N2 O2'
_chemical_formula_weight 272.34
_chemical_name_systematic
;
<i>cis</i>-(9<i>S</i>,10<i>S</i>)-Methyl
1-propyl-1,2,3,4-tetrahydro-\b-carboline-3-carboxylate
;
_space_group_IT_number 96
_symmetry_cell_setting tetragonal
_symmetry_space_group_name_Hall 'P 4nw 2abw'
_symmetry_space_group_name_H-M 'P 43 21 2'
_atom_sites_solution_primary direct
_atom_sites_solution_secondary difmap
_cell_angle_alpha 90.00
_cell_angle_beta 90.00
_cell_angle_gamma 90.00
_cell_formula_units_Z 8
_cell_length_a 9.3410(11)
_cell_length_b 9.3410(11)
_cell_length_c 36.125(5)
_cell_measurement_reflns_used 87
_cell_measurement_temperature 298
_cell_measurement_theta_max 15.5
_cell_measurement_theta_min 3.8
_cell_volume 3152.1(7)
_computing_cell_refinement 'DIRAX (Duisenberg, 1992)'
_computing_data_collection 'COLLECT (Nonius, 1999)'
_computing_data_reduction 'EVALCCD (Duisenberg <i>et al.</i>,  2003)'
_computing_molecular_graphics 'DIAMOND (Brandenburg, 2007)'
_computing_publication_material 'publCIF (Westrip, 2008)'
_computing_structure_refinement 'SHELXL97 (Sheldrick, 1997)'
_computing_structure_solution 'SHELXS97 (Sheldrick, 1997)'
_diffrn_measured_fraction_theta_full 0.984
_diffrn_measured_fraction_theta_max 0.984
_diffrn_measurement_device 'Bruker--Nonius KappaCCD'
_diffrn_measurement_method '\f & \w'
_diffrn_radiation_source 'fine-focus sealed tube'
_diffrn_radiation_type MoK\a
_diffrn_reflns_av_R_equivalents 0.0430
_diffrn_reflns_av_sigmaI/netI 0.0285
_diffrn_reflns_limit_h_max 11
_diffrn_reflns_limit_h_min -10
_diffrn_reflns_limit_k_max 11
_diffrn_reflns_limit_k_min -10
_diffrn_reflns_limit_l_max 43
_diffrn_reflns_limit_l_min -42
_diffrn_reflns_number 10764
_diffrn_reflns_theta_full 25.51
_diffrn_reflns_theta_max 25.51
_diffrn_reflns_theta_min 4.51
_exptl_absorpt_coefficient_mu 0.076
_exptl_absorpt_correction_type none
_exptl_crystal_colour Colourless
_exptl_crystal_density_diffrn 1.148
_exptl_crystal_density_method 'not measured'
_exptl_crystal_description Block
_exptl_crystal_F_000 1168
_exptl_crystal_size_max 0.30
_exptl_crystal_size_mid 0.30
_exptl_crystal_size_min 0.30
_refine_diff_density_max 0.176
_refine_diff_density_min -0.139
_refine_ls_extinction_method none
_refine_ls_goodness_of_fit_ref 1.082
_refine_ls_hydrogen_treatment mixed
_refine_ls_matrix_type full
_refine_ls_number_parameters 189
_refine_ls_number_reflns 1778
_refine_ls_number_restraints 2
_refine_ls_restrained_S_all 1.082
_refine_ls_R_factor_all 0.0749
_refine_ls_R_factor_gt 0.0478
_refine_ls_shift/su_max 0.000
_refine_ls_shift/su_mean 0.000
_refine_ls_structure_factor_coef Fsqd
_refine_ls_weighting_details 'calc w=1/[\s^2^(Fo^2^)+(0.0441P)^2^+0.674P] where P=(Fo^2^+2Fc^2^)/3'
_refine_ls_weighting_scheme calc
_refine_ls_wR_factor_gt 0.1016
_refine_ls_wR_factor_ref 0.1161
_reflns_number_gt 1285
_reflns_number_total 1778
_reflns_threshold_expression I>2\s(I)
_cod_data_source_file bi2260.cif
_cod_data_source_block I
_cod_database_code 2217410
_cod_database_fobs_code 2217410

loop_
_symmetry_equiv_pos_as_xyz
+X,+Y,+Z
'-X,-Y,+Z+ 1/2'
'+X+ 1/2,-Y+ 1/2,-Z+ 1/4'
'-X+ 1/2,+Y+ 1/2,-Z+ 3/4'
'-Y,-X,-Z+ 1/2'
+Y,+X,-Z
'+Y+ 1/2,-X+ 1/2,+Z+ 1/4'
'-Y+ 1/2,+X+ 1/2,+Z+ 3/4'

loop_
_atom_site_type_symbol
_atom_site_label
_atom_site_fract_x
_atom_site_fract_y
_atom_site_fract_z
_atom_site_U_iso_or_equiv
_atom_site_adp_type
_atom_site_calc_flag
_atom_site_refinement_flags
_atom_site_occupancy
C C1 1.0247(3) 1.1462(3) 0.13466(8) 0.0614(8) Uani d . 1
C C2 1.0963(4) 1.2716(4) 0.12461(10) 0.0795(10) Uani d . 1
C C3 1.0883(4) 1.3850(4) 0.14882(13) 0.0947(12) Uani d . 1
C C4 1.0138(5) 1.3760(4) 0.18233(12) 0.0943(12) Uani d . 1
C C5 0.9434(4) 1.2512(4) 0.19235(10) 0.0787(10) Uani d . 1
C C6 0.9480(3) 1.1324(3) 0.16848(8) 0.0600(8) Uani d . 1
C C7 0.8933(3) 0.9871(3) 0.16950(7) 0.0570(7) Uani d . 1
C C8 0.9361(3) 0.9219(3) 0.13770(7) 0.0559(7) Uani d . 1
C C9 0.9096(3) 0.7685(3) 0.12739(8) 0.0618(8) Uani d . 1
C C10 0.8291(3) 0.7477(3) 0.19244(7) 0.0607(8) Uani d . 1
C C11 0.8098(4) 0.9089(3) 0.19896(7) 0.0654(8) Uani d . 1
C C12 0.8563(4) 0.7499(3) 0.08743(7) 0.0733(9) Uani d . 1
C C13 0.8352(5) 0.5956(4) 0.07535(9) 0.0947(12) Uani d . 1
C C14 0.7879(7) 0.5844(6) 0.03549(11) 0.156(2) Uani d . 1
C C15 0.7327(3) 0.6573(4) 0.21666(7) 0.0668(8) Uani d . 1
C C16 0.6592(6) 0.6136(5) 0.27900(9) 0.140(2) Uani d . 1
O O1 0.6595(3) 0.5587(3) 0.20643(5) 0.0843(7) Uani d . 1
O O2 0.7402(3) 0.6986(3) 0.25177(6) 0.1103(10) Uani d . 1
N N1 1.0152(3) 1.0167(3) 0.11634(7) 0.0639(7) Uani d D 1
N N2 0.7998(3) 0.7132(3) 0.15343(7) 0.0660(7) Uani d D 1
H H2 1.1472 1.2781 0.1025 0.095 Uiso calc R 1
H H3 1.1339 1.4703 0.1427 0.114 Uiso calc R 1
H H4 1.0114 1.4547 0.1981 0.113 Uiso calc R 1
H H5 0.8936 1.2461 0.2146 0.094 Uiso calc R 1
H H9 0.9983 0.7139 0.1306 0.074 Uiso calc R 1
H H10 0.9288 0.7226 0.1979 0.073 Uiso calc R 1
H H11A 0.7093 0.9342 0.1975 0.078 Uiso calc R 1
H H11B 0.8449 0.9349 0.2233 0.078 Uiso calc R 1
H H12A 0.7660 0.8001 0.0848 0.088 Uiso calc R 1
H H12B 0.9245 0.7949 0.0709 0.088 Uiso calc R 1
H H13A 0.9244 0.5438 0.0785 0.114 Uiso calc R 1
H H13B 0.7640 0.5509 0.0911 0.114 Uiso calc R 1
H H14A 0.7047 0.6429 0.0317 0.235 Uiso calc R 1
H H14B 0.7653 0.4866 0.0298 0.235 Uiso calc R 1
H H14C 0.8637 0.6166 0.0196 0.235 Uiso calc R 1
H H16A 0.5589 0.6186 0.2734 0.211 Uiso calc R 1
H H16B 0.6757 0.6511 0.3034 0.211 Uiso calc R 1
H H16C 0.6903 0.5157 0.2780 0.211 Uiso calc R 1
H H1N 1.052(3) 0.996(3) 0.0958(9) 0.077 Uiso d D 1
H H2N 0.799(3) 0.620(4) 0.1515(9) 0.079 Uiso d D 1

loop_
_atom_site_aniso_label
_atom_site_aniso_U_11
_atom_site_aniso_U_22
_atom_site_aniso_U_33
_atom_site_aniso_U_12
_atom_site_aniso_U_13
_atom_site_aniso_U_23
C1 0.0602(19) 0.0582(19) 0.0658(18) 0.0029(14) -0.0028(15) 0.0070(15)
C2 0.084(2) 0.067(2) 0.087(2) -0.0118(18) -0.0036(18) 0.0132(19)
C3 0.094(3) 0.068(2) 0.121(3) -0.015(2) -0.010(3) 0.017(2)
C4 0.105(3) 0.055(2) 0.123(3) -0.001(2) -0.019(3) -0.012(2)
C5 0.087(3) 0.068(2) 0.081(2) 0.0092(19) -0.0023(19) -0.0071(19)
C6 0.0579(18) 0.0541(17) 0.0679(18) 0.0069(14) -0.0079(15) -0.0013(15)
C7 0.0585(18) 0.0534(17) 0.0590(16) 0.0006(13) 0.0017(13) 0.0011(14)
C8 0.0575(17) 0.0558(17) 0.0542(15) -0.0043(14) 0.0037(14) 0.0027(14)
C9 0.0640(19) 0.0601(18) 0.0614(16) -0.0018(15) 0.0041(14) -0.0013(14)
C10 0.0611(19) 0.068(2) 0.0535(15) -0.0128(15) -0.0004(14) 0.0025(14)
C11 0.072(2) 0.069(2) 0.0553(16) -0.0053(16) 0.0071(15) -0.0030(15)
C12 0.086(2) 0.076(2) 0.0581(17) -0.0049(18) 0.0105(17) -0.0059(16)
C13 0.122(3) 0.084(3) 0.078(2) -0.008(2) 0.005(2) -0.018(2)
C14 0.239(7) 0.143(5) 0.087(3) -0.011(5) -0.025(4) -0.042(3)
C15 0.070(2) 0.079(2) 0.0511(17) -0.0185(17) -0.0037(15) 0.0033(16)
C16 0.208(6) 0.148(4) 0.065(2) -0.090(4) 0.027(3) 0.006(2)
O1 0.0951(17) 0.0920(17) 0.0658(13) -0.0389(15) -0.0028(12) 0.0037(12)
O2 0.150(2) 0.127(2) 0.0542(12) -0.0739(18) 0.0075(14) 0.0014(14)
N1 0.0699(17) 0.0634(16) 0.0583(14) -0.0033(13) 0.0096(13) 0.0024(13)
N2 0.0749(17) 0.0676(17) 0.0555(14) -0.0187(14) 0.0069(12) -0.0051(13)

loop_
_atom_type_symbol
_atom_type_description
_atom_type_scat_dispersion_real
_atom_type_scat_dispersion_imag
_atom_type_scat_source
C C 0.0033 0.0000 'International Tables Vol C Tables 4.2.6.8 and 6.1.1.4'
H H 0.0000 0.0000 'International Tables Vol C Tables 4.2.6.8 and 6.1.1.4'
N N 0.0061 0.0000 'International Tables Vol C Tables 4.2.6.8 and 6.1.1.4'
O O 0.0106 0.0000 'International Tables Vol C Tables 4.2.6.8 and 6.1.1.4'

loop_
_diffrn_radiation_wavelength
0.71073

loop_
_geom_angle_atom_site_label_1
_geom_angle_atom_site_label_2
_geom_angle_atom_site_label_3
_geom_angle
N1 C1 C2 129.8(3)
N1 C1 C6 107.5(3)
C2 C1 C6 122.7(3)
C3 C2 C1 117.0(3)
C2 C3 C4 122.0(3)
C5 C4 C3 120.9(4)
C4 C5 C6 119.2(3)
C5 C6 C1 118.1(3)
C5 C6 C7 135.4(3)
C1 C6 C7 106.5(2)
C8 C7 C6 107.1(2)
C8 C7 C11 122.1(3)
C6 C7 C11 130.8(3)
C7 C8 N1 109.9(3)
C7 C8 C9 126.0(3)
N1 C8 C9 124.0(2)
N2 C9 C8 106.8(2)
N2 C9 C12 109.4(2)
C8 C9 C12 113.2(3)
N2 C10 C15 108.7(2)
N2 C10 C11 109.9(2)
C15 C10 C11 112.9(3)
C7 C11 C10 107.8(2)
C13 C12 C9 114.8(3)
C14 C13 C12 112.2(3)
O1 C15 O2 123.0(3)
O1 C15 C10 125.9(3)
O2 C15 C10 111.0(3)
C15 O2 C16 117.0(3)
C1 N1 C8 109.1(2)
C10 N2 C9 113.7(2)
C3 C2 H2 121.5
C1 C2 H2 121.5
C2 C3 H3 119.0
C4 C3 H3 119.0
C5 C4 H4 119.6
C3 C4 H4 119.6
C4 C5 H5 120.4
C6 C5 H5 120.4
N2 C9 H9 109.1
C8 C9 H9 109.1
C12 C9 H9 109.1
N2 C10 H10 108.4
C15 C10 H10 108.4
C11 C10 H10 108.4
C7 C11 H11A 110.1
C10 C11 H11A 110.1
C7 C11 H11B 110.1
C10 C11 H11B 110.1
H11A C11 H11B 108.5
C13 C12 H12A 108.6
C9 C12 H12A 108.6
C13 C12 H12B 108.6
C9 C12 H12B 108.6
H12A C12 H12B 107.5
C14 C13 H13A 109.2
C12 C13 H13A 109.2
C14 C13 H13B 109.2
C12 C13 H13B 109.2
H13A C13 H13B 107.9
C13 C14 H14A 109.5
C13 C14 H14B 109.5
H14A C14 H14B 109.5
C13 C14 H14C 109.5
H14A C14 H14C 109.5
H14B C14 H14C 109.5
O2 C16 H16A 109.5
O2 C16 H16B 109.5
H16A C16 H16B 109.5
O2 C16 H16C 109.5
H16A C16 H16C 109.5
H16B C16 H16C 109.5
C1 N1 H1N 127(2)
C8 N1 H1N 124(2)
C10 N2 H2N 107(2)
C9 N2 H2N 108(2)

loop_
_geom_bond_atom_site_label_1
_geom_bond_atom_site_label_2
_geom_bond_distance
C1 N1 1.382(4)
C1 C2 1.397(4)
C1 C6 1.422(4)
C2 C3 1.376(5)
C3 C4 1.399(5)
C4 C5 1.386(5)
C5 C6 1.406(4)
C6 C7 1.452(4)
C7 C8 1.360(4)
C7 C11 1.508(4)
C8 N1 1.388(3)
C8 C9 1.501(4)
C9 N2 1.484(4)
C9 C12 1.537(4)
C10 N2 1.471(4)
C10 C15 1.513(4)
C10 C11 1.535(4)
C12 C13 1.519(5)
C13 C14 1.510(5)
C15 O1 1.206(3)
C15 O2 1.327(3)
C16 O2 1.473(4)
C2 H2 0.930
C3 H3 0.930
C4 H4 0.930
C5 H5 0.930
C9 H9 0.980
C10 H10 0.980
C11 H11A 0.970
C11 H11B 0.970
C12 H12A 0.970
C12 H12B 0.970
C13 H13A 0.970
C13 H13B 0.970
C14 H14A 0.960
C14 H14B 0.960
C14 H14C 0.960
C16 H16A 0.960
C16 H16B 0.960
C16 H16C 0.960
N1 H1N 0.84(3)
N2 H2N 0.87(3)

loop_
_geom_hbond_atom_site_label_D
_geom_hbond_atom_site_label_H
_geom_hbond_atom_site_label_A
_geom_hbond_site_symmetry_A
_geom_hbond_distance_DH
_geom_hbond_distance_HA
_geom_hbond_distance_DA
_geom_hbond_angle_DHA
N1 H1N O1 3_565 0.84(3) 2.20(3) 3.037(3) 177(3)

loop_
_cod_related_entry_id
_cod_related_entry_database
_cod_related_entry_code
1 ChemSpider 21195624
